data_7134747
loop_
_publ_author_name
'Sihag, Naveen'
'Bhartiya, Hemaang'
'Jain, Swati'
'Singh, Jitendra'
'Reddy, S. Rajagopala'
'Yadav, M. Ramu'

_publ_section_title
;
 Pd-catalyzed enantioselective reductive Heck reaction of mono-fluoro,
 <i>gem</i>-difluoro, and trifluoromethyl tethered-alkenes.
;
_journal_issue 61
_journal_name_full 'Chemical communications (Cambridge, England)'
_journal_page_first 11413
_journal_page_last 11416
_journal_paper_doi 10.1039/d5cc01559f
_journal_volume 61
_journal_year 2025
_chemical_absolute_configuration S
_chemical_formula_moiety 'C11 H9 Br F3 N O'
_chemical_formula_sum 'C11 H9 Br F3 N O'
_chemical_formula_weight 308.10
_space_group_crystal_system orthorhombic
_space_group_IT_number 19
_space_group_name_Hall 'P 2ac 2ab'
_space_group_name_H-M_alt 'P 21 21 21'
_atom_sites_solution_hydrogens geom
_audit_creation_date 2024-04-24
_audit_creation_method
;
Olex2 1.5
(compiled 2023.08.24 svn.re1ec1418 for OlexSys, GUI svn.r6817)
;
_audit_update_record
;
2024-09-16 deposited with the CCDC.	2025-06-17 downloaded from the CCDC.
;
_cell_angle_alpha 90
_cell_angle_beta 90
_cell_angle_gamma 90
_cell_formula_units_Z 4
_cell_length_a 7.084(3)
_cell_length_b 10.507(5)
_cell_length_c 16.180(8)
_cell_measurement_reflns_used 7980
_cell_measurement_temperature 295.00
_cell_measurement_theta_max 26.452
_cell_measurement_theta_min 2.311
_cell_volume 1204.3(10)
_computing_cell_refinement 'SAINT V8.40B (?, 2016)'
_computing_data_reduction 'SAINT V8.40B (?, 2016)'
_computing_molecular_graphics 'Olex2 1.5 (Dolomanov et al., 2009)'
_computing_publication_material 'Olex2 1.5 (Dolomanov et al., 2009)'
_computing_structure_refinement 'XL  (Sheldrick, 2008)'
_diffrn_ambient_temperature 295.00
_diffrn_measured_fraction_theta_full 0.973
_diffrn_measured_fraction_theta_max 0.973
_diffrn_measurement_device_type 'Bruker APEX-II CCD'
_diffrn_measurement_method '\f and \w scans'
_diffrn_radiation_type MoK\a
_diffrn_radiation_wavelength 0.71073
_diffrn_reflns_av_R_equivalents 0.0476
_diffrn_reflns_av_unetI/netI 0.0364
_diffrn_reflns_Laue_measured_fraction_full 0.973
_diffrn_reflns_Laue_measured_fraction_max 0.973
_diffrn_reflns_limit_h_max 8
_diffrn_reflns_limit_h_min -8
_diffrn_reflns_limit_k_max 13
_diffrn_reflns_limit_k_min -13
_diffrn_reflns_limit_l_max 20
_diffrn_reflns_limit_l_min -20
_diffrn_reflns_number 17814
_diffrn_reflns_point_group_measured_fraction_full 0.976
_diffrn_reflns_point_group_measured_fraction_max 0.975
_diffrn_reflns_theta_full 25.242
_diffrn_reflns_theta_max 26.452
_diffrn_reflns_theta_min 2.311
_diffrn_source_current 1.4
_diffrn_source_power 0.07
_diffrn_source_voltage 50.0
_diffrn_standards_number 0
_exptl_absorpt_coefficient_mu 3.434
_exptl_absorpt_correction_T_max 0.7454
_exptl_absorpt_correction_T_min 0.4603
_exptl_absorpt_correction_type multi-scan
_exptl_absorpt_process_details
;
SADABS-2016/2 (Bruker,2016/2) was used for absorption correction.
wR2(int) was 0.1279 before and 0.0765 after correction.
The Ratio of minimum to maximum transmission is 0.6175.
The \l/2 correction factor is Not present.
;
_exptl_crystal_colour colourless
_exptl_crystal_colour_lustre clear
_exptl_crystal_colour_modifier light
_exptl_crystal_colour_primary colourless
_exptl_crystal_density_diffrn 1.699
_exptl_crystal_description block
_exptl_crystal_F_000 608
_exptl_crystal_size_max 0.22
_exptl_crystal_size_mid 0.14
_exptl_crystal_size_min 0.102
_refine_diff_density_max 0.248
_refine_diff_density_min -0.317
_refine_diff_density_rms 0.039
_refine_ls_abs_structure_details
;
 Flack x determined using 745 quotients [(I+)-(I-)]/[(I+)+(I-)]
 (Parsons, Flack and Wagner, Acta Cryst. B69 (2013) 249-259).
;
_refine_ls_abs_structure_Flack 0.048(6)
_refine_ls_extinction_method none
_refine_ls_goodness_of_fit_ref 1.028
_refine_ls_hydrogen_treatment constr
_refine_ls_matrix_type full
_refine_ls_number_parameters 156
_refine_ls_number_reflns 2419
_refine_ls_number_restraints 0
_refine_ls_restrained_S_all 1.028
_refine_ls_R_factor_all 0.0388
_refine_ls_R_factor_gt 0.0265
_refine_ls_shift/su_max 0.000
_refine_ls_shift/su_mean 0.000
_refine_ls_structure_factor_coef Fsqd
_refine_ls_weighting_details 'w=1/[\s^2^(Fo^2^)+(0.0319P)^2^+0.0498P] where P=(Fo^2^+2Fc^2^)/3'
_refine_ls_weighting_scheme calc
_refine_ls_wR_factor_gt 0.0589
_refine_ls_wR_factor_ref 0.0630
_reflns_Friedel_coverage 0.712
_reflns_Friedel_fraction_full 0.980
_reflns_Friedel_fraction_max 0.977
_reflns_number_gt 1994
_reflns_number_total 2419
_reflns_threshold_expression 'I > 2\s(I)'
_cod_data_source_file d5cc01559f2.cif
_cod_data_source_block nsbromo_0m_a
_cod_depositor_comments 'Adding full bibliography for 7134747--7134749.cif.'
_cod_database_code 7134747
_shelx_shelxl_version_number 2019/1
_shelx_space_group_comment
;
The symmetry employed for this shelxl refinement is uniquely defined
by the following loop, which should always be used as a source of
symmetry information in preference to the above space-group names.
They are only intended as comments.
;
_shelx_estimated_absorpt_t_max 0.721
_shelx_estimated_absorpt_t_min 0.519
_olex2_refinement_description
;
1. Fixed Uiso
 At 1.2 times of:
  All C(H) groups
 At 1.5 times of:
  All C(H,H,H) groups
2.a Aromatic/amide H refined with riding coordinates:
 C1(H1), C4(H4), C6(H6)
2.b Idealised Me refined as rotating group:
 C2(H2A,H2B,H2C), C9(H9A,H9B,H9C)
;
_olex2_submission_special_instructions 'No special instructions were received'

loop_
_space_group_symop_operation_xyz
'x, y, z'
'-x+1/2, -y, z+1/2'
'-x, y+1/2, -z+1/2'
'x+1/2, -y+1/2, -z'

loop_
_atom_site_label
_atom_site_type_symbol
_atom_site_fract_x
_atom_site_fract_y
_atom_site_fract_z
_atom_site_U_iso_or_equiv
_atom_site_adp_type
_atom_site_occupancy
_atom_site_site_symmetry_order
_atom_site_calc_flag
_atom_site_refinement_flags_posn
_atom_site_refinement_flags_adp
_atom_site_refinement_flags_occupancy
_atom_site_disorder_assembly
_atom_site_disorder_group
Br2 Br 0.44896(5) 0.98319(3) 0.44985(3) 0.06424(17) Uani 1 1 d . . . . .
F1 F 0.1303(3) 0.4645(3) 0.34660(17) 0.0799(8) Uani 1 1 d . . . . .
F2 F 0.2639(5) 0.5803(3) 0.25530(18) 0.0940(9) Uani 1 1 d . . . . .
F4 F 0.2890(4) 0.3780(3) 0.24965(17) 0.0883(9) Uani 1 1 d . . . . .
O1 O 0.4701(6) 0.2585(2) 0.3943(2) 0.0836(10) Uani 1 1 d . . . . .
N1 N 0.4567(6) 0.4146(2) 0.4934(2) 0.0513(7) Uani 1 1 d . . . . .
C1 C 0.4486(5) 0.7583(3) 0.5479(3) 0.0524(8) Uani 1 1 d . . . . .
H1 H 0.447164 0.814534 0.592239 0.063 Uiso 1 1 calc R U . . .
C2 C 0.4605(8) 0.3333(4) 0.5659(3) 0.0708(12) Uani 1 1 d . . . . .
H2A H 0.564883 0.357006 0.600537 0.106 Uiso 1 1 calc R U . . .
H2B H 0.474439 0.246242 0.549103 0.106 Uiso 1 1 calc R U . . .
H2C H 0.344788 0.343024 0.596168 0.106 Uiso 1 1 calc R U . . .
C3 C 0.4516(6) 0.5488(3) 0.4946(2) 0.0437(7) Uani 1 1 d . . . . .
C4 C 0.4505(5) 0.6279(3) 0.5621(2) 0.0508(8) Uani 1 1 d . . . . .
H4 H 0.451006 0.595332 0.615542 0.061 Uiso 1 1 calc R U . . .
C5 C 0.4488(5) 0.8047(3) 0.4679(2) 0.0499(9) Uani 1 1 d . . . . .
C6 C 0.4502(6) 0.7245(3) 0.4002(2) 0.0479(8) Uani 1 1 d . . . . .
H6 H 0.450949 0.756750 0.346663 0.057 Uiso 1 1 calc R U . . .
C7 C 0.4620(5) 0.4851(3) 0.3545(2) 0.0484(7) Uani 1 1 d . . . . .
C8 C 0.4622(7) 0.3698(3) 0.4144(3) 0.0540(9) Uani 1 1 d . . . . .
C9 C 0.6406(6) 0.4847(5) 0.3021(3) 0.0754(13) Uani 1 1 d . . . . .
H9A H 0.749243 0.488352 0.337463 0.113 Uiso 1 1 calc R U . . .
H9B H 0.640153 0.557256 0.266019 0.113 Uiso 1 1 calc R U . . .
H9C H 0.645046 0.408203 0.269659 0.113 Uiso 1 1 calc R U . . .
C10 C 0.2866(6) 0.4760(4) 0.3019(3) 0.0616(10) Uani 1 1 d . . . . .
C12 C 0.4505(6) 0.5951(3) 0.4145(2) 0.0427(7) Uani 1 1 d . . . . .

loop_
_atom_site_aniso_label
_atom_site_aniso_U_11
_atom_site_aniso_U_22
_atom_site_aniso_U_33
_atom_site_aniso_U_23
_atom_site_aniso_U_13
_atom_site_aniso_U_12
Br2 0.0570(2) 0.03116(17) 0.1046(3) -0.00202(18) -0.0026(2) 0.00010(15)
F1 0.0518(11) 0.093(2) 0.0949(18) -0.0176(17) -0.0033(12) -0.0014(13)
F2 0.117(2) 0.0822(19) 0.082(2) 0.0105(15) -0.0335(18) 0.0021(18)
F4 0.0893(18) 0.0877(19) 0.088(2) -0.0404(16) -0.0140(16) -0.0016(15)
O1 0.109(2) 0.0331(13) 0.109(2) -0.0101(14) -0.004(2) 0.0057(16)
N1 0.0537(16) 0.0339(13) 0.066(2) 0.0089(13) -0.0004(19) 0.0003(17)
C1 0.0483(17) 0.0444(16) 0.065(2) -0.0109(19) 0.002(3) 0.0004(16)
C2 0.085(3) 0.048(2) 0.079(3) 0.0171(19) 0.003(3) -0.001(2)
C3 0.0409(15) 0.0339(15) 0.056(2) 0.0000(14) 0.0001(19) -0.0005(16)
C4 0.0512(18) 0.0499(18) 0.051(2) 0.0010(16) 0.001(2) -0.0018(17)
C5 0.0443(17) 0.0307(14) 0.075(3) -0.0022(15) 0.000(2) -0.0016(15)
C6 0.0469(17) 0.0379(15) 0.059(2) 0.0049(15) 0.000(2) -0.0021(18)
C7 0.0499(16) 0.0375(15) 0.058(2) -0.0057(15) -0.0018(17) -0.0002(18)
C8 0.056(2) 0.0362(17) 0.070(3) -0.0032(16) -0.004(2) 0.0020(19)
C9 0.069(2) 0.075(3) 0.082(3) -0.027(3) 0.021(2) -0.008(3)
C10 0.065(2) 0.056(2) 0.064(3) -0.008(2) -0.002(2) -0.001(2)
C12 0.0402(15) 0.0363(15) 0.051(2) -0.0014(14) -0.0008(18) 0.0008(18)

loop_
_atom_type_symbol
_atom_type_description
_atom_type_scat_dispersion_real
_atom_type_scat_dispersion_imag
_atom_type_scat_source
C C 0.0033 0.0016 'International Tables Vol C Tables 4.2.6.8 and 6.1.1.4'
H H 0.0000 0.0000 'International Tables Vol C Tables 4.2.6.8 and 6.1.1.4'
Br Br -0.2901 2.4595 'International Tables Vol C Tables 4.2.6.8 and 6.1.1.4'
F F 0.0171 0.0103 'International Tables Vol C Tables 4.2.6.8 and 6.1.1.4'
N N 0.0061 0.0033 'International Tables Vol C Tables 4.2.6.8 and 6.1.1.4'
O O 0.0106 0.0060 'International Tables Vol C Tables 4.2.6.8 and 6.1.1.4'

loop_
_geom_angle_atom_site_label_1
_geom_angle_atom_site_label_2
_geom_angle_atom_site_label_3
_geom_angle
_geom_angle_site_symmetry_1
_geom_angle_site_symmetry_3
_geom_angle_publ_flag
C3 N1 C2 125.3(3) . . ?
C8 N1 C2 123.7(3) . . ?
C8 N1 C3 111.0(3) . . ?
C4 C1 H1 119.9 . . ?
C5 C1 H1 119.9 . . ?
C5 C1 C4 120.2(3) . . ?
N1 C2 H2A 109.5 . . ?
N1 C2 H2B 109.5 . . ?
N1 C2 H2C 109.5 . . ?
H2A C2 H2B 109.5 . . ?
H2A C2 H2C 109.5 . . ?
H2B C2 H2C 109.5 . . ?
C4 C3 N1 128.0(3) . . ?
C4 C3 C12 122.2(3) . . ?
C12 C3 N1 109.8(3) . . ?
C1 C4 H4 121.1 . . ?
C3 C4 C1 117.7(3) . . ?
C3 C4 H4 121.1 . . ?
C1 C5 Br2 119.5(3) . . ?
C6 C5 Br2 118.7(3) . . ?
C6 C5 C1 121.8(3) . . ?
C5 C6 H6 121.0 . . ?
C12 C6 C5 117.9(3) . . ?
C12 C6 H6 121.0 . . ?
C9 C7 C8 110.2(3) . . ?
C10 C7 C8 107.7(3) . . ?
C10 C7 C9 111.7(3) . . ?
C10 C7 C12 111.4(3) . . ?
C12 C7 C8 101.3(3) . . ?
C12 C7 C9 113.9(3) . . ?
O1 C8 N1 125.8(4) . . ?
O1 C8 C7 125.7(4) . . ?
N1 C8 C7 108.4(3) . . ?
C7 C9 H9A 109.5 . . ?
C7 C9 H9B 109.5 . . ?
C7 C9 H9C 109.5 . . ?
H9A C9 H9B 109.5 . . ?
H9A C9 H9C 109.5 . . ?
H9B C9 H9C 109.5 . . ?
F1 C10 F2 106.3(3) . . ?
F1 C10 F4 106.6(4) . . ?
F1 C10 C7 112.6(3) . . ?
F2 C10 C7 111.4(4) . . ?
F4 C10 F2 106.1(3) . . ?
F4 C10 C7 113.3(3) . . ?
C3 C12 C7 109.4(3) . . ?
C6 C12 C3 120.2(3) . . ?
C6 C12 C7 130.3(3) . . ?

loop_
_geom_bond_atom_site_label_1
_geom_bond_atom_site_label_2
_geom_bond_distance
_geom_bond_site_symmetry_2
_geom_bond_publ_flag
Br2 C5 1.898(3) . ?
F1 C10 1.329(5) . ?
F2 C10 1.340(5) . ?
F4 C10 1.332(5) . ?
O1 C8 1.214(4) . ?
N1 C2 1.451(5) . ?
N1 C3 1.411(4) . ?
N1 C8 1.363(5) . ?
C1 H1 0.9300 . ?
C1 C4 1.389(5) . ?
C1 C5 1.383(5) . ?
C2 H2A 0.9600 . ?
C2 H2B 0.9600 . ?
C2 H2C 0.9600 . ?
C3 C4 1.373(5) . ?
C3 C12 1.384(5) . ?
C4 H4 0.9300 . ?
C5 C6 1.382(5) . ?
C6 H6 0.9300 . ?
C6 C12 1.379(4) . ?
C7 C8 1.551(5) . ?
C7 C9 1.524(5) . ?
C7 C10 1.509(5) . ?
C7 C12 1.512(4) . ?
C9 H9A 0.9600 . ?
C9 H9B 0.9600 . ?
C9 H9C 0.9600 . ?

loop_
_geom_torsion_atom_site_label_1
_geom_torsion_atom_site_label_2
_geom_torsion_atom_site_label_3
_geom_torsion_atom_site_label_4
_geom_torsion
_geom_torsion_site_symmetry_1
_geom_torsion_site_symmetry_2
_geom_torsion_site_symmetry_3
_geom_torsion_site_symmetry_4
_geom_torsion_publ_flag
Br2 C5 C6 C12 179.9(3) . . . . ?
N1 C3 C4 C1 178.9(5) . . . . ?
N1 C3 C12 C6 -178.5(4) . . . . ?
N1 C3 C12 C7 -2.0(6) . . . . ?
C1 C5 C6 C12 0.3(6) . . . . ?
C2 N1 C3 C4 0.4(10) . . . . ?
C2 N1 C3 C12 179.5(4) . . . . ?
C2 N1 C8 O1 0.3(9) . . . . ?
C2 N1 C8 C7 -178.2(4) . . . . ?
C3 N1 C8 O1 178.9(5) . . . . ?
C3 N1 C8 C7 0.3(6) . . . . ?
C4 C1 C5 Br2 -179.3(3) . . . . ?
C4 C1 C5 C6 0.3(6) . . . . ?
C4 C3 C12 C6 0.7(8) . . . . ?
C4 C3 C12 C7 177.2(4) . . . . ?
C5 C1 C4 C3 -0.3(6) . . . . ?
C5 C6 C12 C3 -0.8(7) . . . . ?
C5 C6 C12 C7 -176.4(4) . . . . ?
C8 N1 C3 C4 -178.1(4) . . . . ?
C8 N1 C3 C12 1.0(8) . . . . ?
C8 C7 C10 F1 53.1(4) . . . . ?
C8 C7 C10 F2 172.5(3) . . . . ?
C8 C7 C10 F4 -68.0(4) . . . . ?
C8 C7 C12 C3 2.0(4) . . . . ?
C8 C7 C12 C6 178.0(5) . . . . ?
C9 C7 C8 O1 -59.1(6) . . . . ?
C9 C7 C8 N1 119.5(4) . . . . ?
C9 C7 C10 F1 174.2(4) . . . . ?
C9 C7 C10 F2 -66.4(4) . . . . ?
C9 C7 C10 F4 53.1(5) . . . . ?
C9 C7 C12 C3 -116.2(4) . . . . ?
C9 C7 C12 C6 59.8(6) . . . . ?
C10 C7 C8 O1 63.0(6) . . . . ?
C10 C7 C8 N1 -118.5(4) . . . . ?
C10 C7 C12 C3 116.4(4) . . . . ?
C10 C7 C12 C6 -67.6(6) . . . . ?
C12 C3 C4 C1 -0.2(7) . . . . ?
C12 C7 C8 O1 -179.9(6) . . . . ?
C12 C7 C8 N1 -1.4(4) . . . . ?
C12 C7 C10 F1 -57.2(4) . . . . ?
C12 C7 C10 F2 62.2(4) . . . . ?
C12 C7 C10 F4 -178.3(3) . . . . ?
